data_4072327
loop_
_publ_author_name
'Yuan, Yuanyuan'
'Chen, Yaofeng'
'Li, Guangyu'
'Xia, Wei'

_publ_section_title
;
 Reactions of Boratabenzene Yttrium Complexes with KN(SiMe3)2: Salt
 Elimination and \p-Ligand Displacement
;
_journal_issue 23
_journal_name_full Organometallics
_journal_page_first 6307
_journal_paper_doi 10.1021/om800770a
_journal_volume 27
_journal_year 2008
_chemical_formula_sum 'C75 H68 B4 Cl2 N4 Y2'
_chemical_formula_weight 1317.29
_chemical_name_systematic
; 
 ? 
;
_space_group_IT_number 7
_symmetry_cell_setting monoclinic
_symmetry_space_group_name_Hall 'P -2yac'
_symmetry_space_group_name_H-M 'P 1 n 1'
_atom_sites_solution_hydrogens geom
_atom_sites_solution_primary direct
_atom_sites_solution_secondary difmap
_audit_creation_method SHELXL-97
_cell_angle_alpha 90.00
_cell_angle_beta 101.164(2)
_cell_angle_gamma 90.00
_cell_formula_units_Z 2
_cell_length_a 11.8415(11)
_cell_length_b 11.8468(11)
_cell_length_c 24.244(2)
_cell_measurement_reflns_used 2533
_cell_measurement_temperature 293(2)
_cell_measurement_theta_max 42.274
_cell_measurement_theta_min 4.853
_cell_volume 3336.7(5)
_computing_cell_refinement 'Bruker SMART'
_computing_data_collection 'Bruker SMART'
_computing_data_reduction 'Bruker SHELXTL'
_computing_molecular_graphics 'Bruker SHELXTL'
_computing_publication_material 'Bruker SHELXTL'
_computing_structure_refinement 'SHELXL-97 (Sheldrick, 1997)'
_computing_structure_solution 'SHELXS-97 (Sheldrick, 1990)'
_diffrn_ambient_temperature 293(2)
_diffrn_measured_fraction_theta_full 0.992
_diffrn_measured_fraction_theta_max 0.992
_diffrn_measurement_device_type 'CCD area detector'
_diffrn_measurement_method 'phi and omega scans'
_diffrn_radiation_monochromator graphite
_diffrn_radiation_source 'fine-focus sealed tube'
_diffrn_radiation_type MoK\a
_diffrn_radiation_wavelength 0.71073
_diffrn_reflns_av_R_equivalents 0.0660
_diffrn_reflns_av_sigmaI/netI 0.1357
_diffrn_reflns_limit_h_max 8
_diffrn_reflns_limit_h_min -15
_diffrn_reflns_limit_k_max 14
_diffrn_reflns_limit_k_min -15
_diffrn_reflns_limit_l_max 30
_diffrn_reflns_limit_l_min -27
_diffrn_reflns_number 19412
_diffrn_reflns_theta_full 27.00
_diffrn_reflns_theta_max 27.00
_diffrn_reflns_theta_min 1.71
_exptl_absorpt_coefficient_mu 1.856
_exptl_absorpt_correction_T_max 1.0000
_exptl_absorpt_correction_T_min 0.5360
_exptl_absorpt_correction_type empirical
_exptl_absorpt_process_details sadabs
_exptl_crystal_colour yellow
_exptl_crystal_density_diffrn 1.311
_exptl_crystal_density_method 'not measured'
_exptl_crystal_description prismatic
_exptl_crystal_F_000 1356
_exptl_crystal_size_max 0.482
_exptl_crystal_size_mid 0.355
_exptl_crystal_size_min 0.290
_refine_diff_density_max 0.426
_refine_diff_density_min -0.513
_refine_diff_density_rms 0.062
_refine_ls_abs_structure_details 'Flack H D (1983), Acta Cryst. A39, 876-881'
_refine_ls_abs_structure_Flack 0.000(7)
_refine_ls_extinction_coef 0.0092(3)
_refine_ls_extinction_expression Fc^*^=kFc[1+0.001xFc^2^\l^3^/sin(2\q)]^-1/4^
_refine_ls_extinction_method SHELXL
_refine_ls_goodness_of_fit_ref 0.917
_refine_ls_hydrogen_treatment constr
_refine_ls_matrix_type full
_refine_ls_number_parameters 787
_refine_ls_number_reflns 9587
_refine_ls_number_restraints 25
_refine_ls_restrained_S_all 0.920
_refine_ls_R_factor_all 0.0954
_refine_ls_R_factor_gt 0.0426
_refine_ls_shift/su_max 0.002
_refine_ls_shift/su_mean 0.000
_refine_ls_structure_factor_coef Fsqd
_refine_ls_weighting_details
; calc 
 [0.00000+1.00000exp(2.00(sin\q/\l)^2^)]/ 
   [\s^2^(Fo^2^)+0.0000+0.0000*P+(0.0271P)^2^+0.0000sin\q/\l] 
 where P = 0.33333Fo^2^ + 0.66667Fc^2^ 
;
_refine_ls_weighting_scheme calc
_refine_ls_wR_factor_gt 0.0785
_refine_ls_wR_factor_ref 0.0931
_reflns_number_gt 5145
_reflns_number_total 9587
_reflns_threshold_expression >2sigma(I)
_cod_data_source_file om800770a_si_002.cif
_cod_data_source_block cd28278
_cod_depositor_comments
;
The following automatic conversions were performed:

'_symmetry_cell_setting' value 'Monoclinic' changed to 'monoclinic'
according to /home/saulius/struct/CIF-dictionaries/cif_core.dic
dictionary named 'cif_core.dic' version 2.4.1 from 2010-06-29.

Automatic conversion script
Id: cif_fix_values 1715 2011-07-08 13:25:40Z adriana 
;
_cod_original_sg_symbol_H-M Pn
_cod_database_code 4072327

loop_
_symmetry_equiv_pos_as_xyz
'x, y, z'
'x+1/2, -y, z+1/2'

loop_
_atom_site_label
_atom_site_type_symbol
_atom_site_fract_x
_atom_site_fract_y
_atom_site_fract_z
_atom_site_U_iso_or_equiv
_atom_site_adp_type
_atom_site_occupancy
_atom_site_symmetry_multiplicity
_atom_site_calc_flag
_atom_site_refinement_flags
Y1 Y 0.08865(4) 0.25913(7) 0.16159(2) 0.0383(3) Uani 1 1 d .
Y2 Y 0.39974(4) 0.25157(6) 0.11331(2) 0.0326(2) Uani 1 1 d .
Cl1 Cl 0.17815(19) 0.21169(17) 0.07119(8) 0.0386(5) Uani 1 1 d .
Cl2 Cl 0.31043(19) 0.29959(18) 0.20366(9) 0.0400(5) Uani 1 1 d .
N1 N 0.1646(5) 0.5310(5) 0.2520(2) 0.0493(16) Uani 1 1 d .
N2 N -0.0250(5) -0.0052(5) 0.0738(2) 0.0416(14) Uani 1 1 d .
N3 N 0.5581(5) 0.1390(5) 0.2595(2) 0.0393(14) Uani 1 1 d .
N4 N 0.2726(5) 0.3583(5) -0.0384(2) 0.0440(15) Uani 1 1 d .
B1 B 0.0853(8) 0.4861(7) 0.2038(4) 0.043(2) Uani 1 1 d .
B2 B -0.0008(7) 0.0370(7) 0.1306(3) 0.0375(19) Uani 1 1 d .
B3 B 0.5330(7) 0.1127(7) 0.2000(3) 0.039(2) Uani 1 1 d .
B4 B 0.3560(8) 0.3843(7) 0.0117(4) 0.039(2) Uani 1 1 d .
C1 C -0.0244(7) 0.4231(7) 0.2089(4) 0.052(2) Uani 1 1 d .
H1 H -0.0405 0.4085 0.2442 0.063 Uiso 1 1 calc R
C2 C -0.0994(9) 0.3879(7) 0.1619(5) 0.062(3) Uani 1 1 d .
H2 H -0.1699 0.3585 0.1663 0.074 Uiso 1 1 calc R
C3 C -0.0757(7) 0.3939(7) 0.1072(3) 0.051(2) Uani 1 1 d .
H3 H -0.1271 0.3645 0.0767 0.061 Uiso 1 1 calc R
C4 C 0.0280(8) 0.4456(7) 0.0996(4) 0.053(2) Uani 1 1 d .
H4 H 0.0439 0.4505 0.0636 0.063 Uiso 1 1 calc R
C5 C 0.1057(8) 0.4887(6) 0.1442(3) 0.045(2) Uani 1 1 d .
H5 H 0.1734 0.5207 0.1373 0.054 Uiso 1 1 calc R
C6 C 0.1469(7) 0.5119(8) 0.3078(3) 0.061(2) Uani 1 1 d .
C7 C 0.1625(8) 0.4048(10) 0.3314(4) 0.079(3) Uani 1 1 d .
H7 H 0.1869 0.3457 0.3113 0.094 Uiso 1 1 calc R
C8 C 0.1414(10) 0.3863(12) 0.3851(5) 0.106(5) Uani 1 1 d D
H8 H 0.1523 0.3151 0.4014 0.128 Uiso 1 1 calc R
C9 C 0.1035(11) 0.4762(15) 0.4144(6) 0.140(8) Uani 1 1 d D
H9 H 0.0868 0.4651 0.4499 0.168 Uiso 1 1 calc R
C10 C 0.0918(11) 0.5798(14) 0.3900(5) 0.128(6) Uani 1 1 d D
H10 H 0.0691 0.6402 0.4098 0.154 Uiso 1 1 calc R
C11 C 0.1121(8) 0.5975(9) 0.3378(4) 0.084(3) Uani 1 1 d .
H11 H 0.1022 0.6693 0.3221 0.101 Uiso 1 1 calc R
C12 C 0.2686(7) 0.5879(6) 0.2475(3) 0.0486(19) Uani 1 1 d .
C13 C 0.2666(10) 0.6772(8) 0.2110(4) 0.070(3) Uani 1 1 d .
H13 H 0.1974 0.7024 0.1896 0.084 Uiso 1 1 calc R
C14 C 0.3691(15) 0.7288(8) 0.2068(5) 0.108(5) Uani 1 1 d .
H14 H 0.3676 0.7891 0.1821 0.129 Uiso 1 1 calc R
C15 C 0.4715(11) 0.6950(10) 0.2371(4) 0.092(3) Uani 1 1 d D
H15 H 0.5394 0.7308 0.2331 0.111 Uiso 1 1 calc R
C16 C 0.4733(8) 0.6083(8) 0.2731(4) 0.077(3) Uani 1 1 d D
H16 H 0.5431 0.5837 0.2942 0.092 Uiso 1 1 calc R
C17 C 0.3726(8) 0.5557(8) 0.2791(3) 0.056(2) Uani 1 1 d .
H17 H 0.3751 0.4975 0.3051 0.068 Uiso 1 1 calc R
C18 C 0.1169(7) 0.0278(7) 0.1711(3) 0.040(2) Uani 1 1 d .
H18 H 0.1773 -0.0076 0.1586 0.049 Uiso 1 1 calc R
C19 C 0.1356(7) 0.0690(7) 0.2239(3) 0.051(2) Uani 1 1 d .
H19 H 0.2072 0.0578 0.2470 0.062 Uiso 1 1 calc R
C20 C 0.0510(8) 0.1282(7) 0.2454(3) 0.055(3) Uani 1 1 d .
H20 H 0.0679 0.1587 0.2814 0.066 Uiso 1 1 calc R
C21 C -0.0593(8) 0.1411(8) 0.2121(4) 0.055(3) Uani 1 1 d .
H21 H -0.1166 0.1748 0.2278 0.066 Uiso 1 1 calc R
C22 C -0.0857(7) 0.1056(7) 0.1569(3) 0.048(2) Uani 1 1 d .
H22 H -0.1569 0.1240 0.1351 0.058 Uiso 1 1 calc R
C23 C 0.0528(6) -0.0677(6) 0.0490(3) 0.0420(17) Uani 1 1 d D
C24 C 0.0778(8) -0.0384(8) -0.0015(4) 0.057(2) Uani 1 1 d .
H24 H 0.0404 0.0229 -0.0209 0.068 Uiso 1 1 calc R
C25 C 0.1580(9) -0.0979(8) -0.0247(4) 0.074(3) Uani 1 1 d D
H25 H 0.1738 -0.0756 -0.0592 0.089 Uiso 1 1 calc R
C26 C 0.2138(8) -0.1884(8) 0.0023(5) 0.081(3) Uani 1 1 d D
H26 H 0.2676 -0.2282 -0.0133 0.097 Uiso 1 1 calc R
C27 C 0.1892(11) -0.2196(8) 0.0526(5) 0.085(4) Uani 1 1 d D
H27 H 0.2276 -0.2812 0.0714 0.102 Uiso 1 1 calc R
C28 C 0.1094(8) -0.1632(7) 0.0769(3) 0.060(2) Uani 1 1 d D
H28 H 0.0931 -0.1873 0.1110 0.072 Uiso 1 1 calc R
C29 C -0.1300(6) 0.0287(6) 0.0365(3) 0.0436(18) Uani 1 1 d .
C30 C -0.1485(8) 0.1365(7) 0.0173(3) 0.051(2) Uani 1 1 d .
H30 H -0.0922 0.1913 0.0276 0.062 Uiso 1 1 calc R
C31 C -0.2517(9) 0.1635(8) -0.0174(3) 0.064(3) Uani 1 1 d D
H31 H -0.2647 0.2382 -0.0286 0.077 Uiso 1 1 calc R
C32 C -0.3346(8) 0.0867(10) -0.0359(4) 0.072(3) Uani 1 1 d D
H32 H -0.4021 0.1064 -0.0605 0.086 Uiso 1 1 calc R
C33 C -0.3149(8) -0.0207(9) -0.0169(4) 0.069(3) Uani 1 1 d .
H33 H -0.3709 -0.0754 -0.0285 0.083 Uiso 1 1 calc R
C34 C -0.2149(7) -0.0510(7) 0.0189(3) 0.057(2) Uani 1 1 d .
H34 H -0.2042 -0.1252 0.0314 0.068 Uiso 1 1 calc R
C35 C 0.6047(7) 0.1521(6) 0.1589(3) 0.0403(18) Uani 1 1 d .
H35 H 0.6666 0.2004 0.1706 0.048 Uiso 1 1 calc R
C36 C 0.5783(8) 0.1165(7) 0.1037(4) 0.042(2) Uani 1 1 d .
H36 H 0.6310 0.1317 0.0808 0.051 Uiso 1 1 calc R
C37 C 0.4762(7) 0.0584(6) 0.0798(3) 0.0392(19) Uani 1 1 d .
H37 H 0.4585 0.0431 0.0415 0.047 Uiso 1 1 calc R
C38 C 0.4021(8) 0.0243(6) 0.1157(4) 0.041(2) Uani 1 1 d .
H38 H 0.3364 -0.0169 0.1008 0.049 Uiso 1 1 calc R
C39 C 0.4240(7) 0.0501(6) 0.1723(3) 0.0378(19) Uani 1 1 d .
H39 H 0.3709 0.0289 0.1941 0.045 Uiso 1 1 calc R
C40 C 0.4933(6) 0.0904(7) 0.2985(3) 0.0455(19) Uani 1 1 d .
C41 C 0.4804(9) -0.0238(8) 0.3001(3) 0.071(3) Uani 1 1 d .
H41 H 0.5161 -0.0703 0.2778 0.085 Uiso 1 1 calc R
C42 C 0.4132(11) -0.0700(11) 0.3355(5) 0.098(4) Uani 1 1 d .
H42 H 0.4026 -0.1477 0.3365 0.118 Uiso 1 1 calc R
C43 C 0.3627(10) -0.0011(11) 0.3687(4) 0.102(4) Uani 1 1 d D
H43 H 0.3167 -0.0320 0.3919 0.123 Uiso 1 1 calc R
C44 C 0.3793(9) 0.1134(10) 0.3682(4) 0.087(3) Uani 1 1 d D
H44 H 0.3468 0.1600 0.3918 0.105 Uiso 1 1 calc R
C45 C 0.4437(8) 0.1583(9) 0.3328(4) 0.057(3) Uani 1 1 d D
H45 H 0.4540 0.2360 0.3319 0.068 Uiso 1 1 calc R
C46 C 0.6455(6) 0.2161(6) 0.2843(3) 0.0456(19) Uani 1 1 d .
C47 C 0.7332(7) 0.1831(7) 0.3266(3) 0.062(2) Uani 1 1 d .
H47 H 0.7344 0.1095 0.3399 0.074 Uiso 1 1 calc R
C48 C 0.8210(7) 0.2570(9) 0.3501(3) 0.079(3) Uani 1 1 d D
H48 H 0.8789 0.2337 0.3795 0.095 Uiso 1 1 calc R
C49 C 0.8205(9) 0.3619(9) 0.3296(5) 0.080(3) Uani 1 1 d D
H49 H 0.8792 0.4114 0.3449 0.096 Uiso 1 1 calc R
C50 C 0.7354(10) 0.3978(8) 0.2867(4) 0.071(3) Uani 1 1 d .
H50 H 0.7362 0.4709 0.2728 0.085 Uiso 1 1 calc R
C51 C 0.6497(8) 0.3248(7) 0.2647(4) 0.054(2) Uani 1 1 d .
H51 H 0.5920 0.3491 0.2355 0.064 Uiso 1 1 calc R
C52 C 0.3296(7) 0.4523(6) 0.0605(3) 0.044(2) Uani 1 1 d .
H52 H 0.2549 0.4782 0.0589 0.052 Uiso 1 1 calc R
C53 C 0.4129(9) 0.4776(6) 0.1079(4) 0.052(3) Uani 1 1 d .
H53 H 0.3932 0.5224 0.1361 0.062 Uiso 1 1 calc R
C54 C 0.5267(7) 0.4364(7) 0.1140(3) 0.051(2) Uani 1 1 d .
H54 H 0.5806 0.4512 0.1465 0.061 Uiso 1 1 calc R
C55 C 0.5567(8) 0.3732(7) 0.0706(4) 0.047(2) Uani 1 1 d .
H55 H 0.6333 0.3519 0.0736 0.057 Uiso 1 1 calc R
C56 C 0.4794(7) 0.3407(6) 0.0236(3) 0.044(2) Uani 1 1 d .
H56 H 0.5028 0.2907 -0.0016 0.053 Uiso 1 1 calc R
C57 C 0.1605(7) 0.4075(8) -0.0501(3) 0.052(2) Uani 1 1 d .
C58 C 0.1478(8) 0.5229(8) -0.0483(4) 0.072(3) Uani 1 1 d .
H58 H 0.2118 0.5701 -0.0413 0.087 Uiso 1 1 calc R
C59 C 0.0379(12) 0.5670(11) -0.0572(5) 0.103(4) Uani 1 1 d .
H59 H 0.0282 0.6447 -0.0550 0.124 Uiso 1 1 calc R
C60 C -0.0560(11) 0.4999(13) -0.0690(5) 0.110(4) Uani 1 1 d .
H60 H -0.1294 0.5311 -0.0750 0.132 Uiso 1 1 calc R
C61 C -0.0421(9) 0.3868(11) -0.0719(4) 0.088(3) Uani 1 1 d .
H61 H -0.1064 0.3403 -0.0803 0.106 Uiso 1 1 calc R
C62 C 0.0652(10) 0.3407(10) -0.0626(4) 0.071(3) Uani 1 1 d .
H62 H 0.0736 0.2628 -0.0648 0.086 Uiso 1 1 calc R
C63 C 0.2954(6) 0.2791(6) -0.0796(3) 0.051(2) Uani 1 1 d D
C64 C 0.2856(9) 0.3130(8) -0.1346(4) 0.082(3) Uani 1 1 d .
H64 H 0.2625 0.3864 -0.1447 0.098 Uiso 1 1 calc R
C65 C 0.3095(10) 0.2400(10) -0.1749(4) 0.107(4) Uani 1 1 d D
H65 H 0.3014 0.2636 -0.2121 0.129 Uiso 1 1 calc R
C66 C 0.3449(10) 0.1335(10) -0.1603(5) 0.100(4) Uani 1 1 d D
H66 H 0.3642 0.0850 -0.1872 0.120 Uiso 1 1 calc R
C67 C 0.3524(10) 0.0970(9) -0.1064(5) 0.086(4) Uani 1 1 d .
H67 H 0.3743 0.0231 -0.0967 0.103 Uiso 1 1 calc R
C68 C 0.3271(8) 0.1710(7) -0.0660(4) 0.067(3) Uani 1 1 d D
H68 H 0.3319 0.1462 -0.0292 0.080 Uiso 1 1 calc R
C69 C 0.8351(13) 0.6887(14) 0.1248(7) 0.149(7) Uani 1 1 d D
H69 H 0.8985 0.6461 0.1200 0.179 Uiso 1 1 calc R
C70 C 0.8560(16) 0.7702(13) 0.1682(8) 0.167(10) Uani 1 1 d D
H70 H 0.9269 0.7771 0.1924 0.200 Uiso 1 1 calc R
C71 C 0.7639(19) 0.8385(13) 0.1720(6) 0.148(8) Uani 1 1 d D
H71 H 0.7700 0.8942 0.1995 0.178 Uiso 1 1 calc R
C72 C 0.6612(17) 0.8220(13) 0.1339(8) 0.133(7) Uani 1 1 d D
H72 H 0.6017 0.8729 0.1346 0.160 Uiso 1 1 calc R
C73 C 0.6419(11) 0.7371(13) 0.0957(7) 0.131(7) Uani 1 1 d D
C74 C 0.7339(14) 0.6642(11) 0.0889(8) 0.180(10) Uani 1 1 d D
H74 H 0.7259 0.6059 0.0628 0.217 Uiso 1 1 calc R
C75 C 0.5391(13) 0.7219(13) 0.0567(7) 0.210(8) Uani 1 1 d D
H75A H 0.4865 0.7817 0.0607 0.315 Uiso 1 1 calc R
H75B H 0.5056 0.6507 0.0634 0.315 Uiso 1 1 calc R
H75C H 0.5549 0.7230 0.0193 0.315 Uiso 1 1 calc R

loop_
_atom_site_aniso_label
_atom_site_aniso_U_11
_atom_site_aniso_U_22
_atom_site_aniso_U_33
_atom_site_aniso_U_23
_atom_site_aniso_U_13
_atom_site_aniso_U_12
Y1 0.0261(5) 0.0518(6) 0.0371(5) -0.0024(4) 0.0064(4) 0.0019(4)
Y2 0.0277(5) 0.0372(4) 0.0333(5) -0.0002(4) 0.0074(4) -0.0004(4)
Cl1 0.0328(12) 0.0464(12) 0.0358(12) -0.0029(9) 0.0049(10) -0.0032(10)
Cl2 0.0310(13) 0.0528(12) 0.0351(12) -0.0076(10) 0.0035(10) 0.0027(11)
N1 0.039(4) 0.058(4) 0.051(4) -0.016(3) 0.010(3) -0.002(3)
N2 0.034(4) 0.052(4) 0.036(3) 0.002(3) 0.001(3) -0.002(3)
N3 0.034(3) 0.056(4) 0.027(3) 0.002(3) 0.004(3) -0.002(3)
N4 0.042(4) 0.052(4) 0.034(3) 0.003(3) -0.003(3) 0.001(3)
B1 0.033(5) 0.055(6) 0.042(5) -0.009(4) 0.005(4) 0.016(5)
B2 0.030(5) 0.045(5) 0.037(5) 0.002(4) 0.005(4) -0.006(4)
B3 0.032(5) 0.045(5) 0.038(5) 0.001(4) 0.004(4) 0.005(4)
B4 0.032(5) 0.046(5) 0.040(5) 0.008(4) 0.005(4) 0.003(4)
C1 0.027(5) 0.074(6) 0.057(6) -0.018(5) 0.012(4) 0.005(4)
C2 0.039(6) 0.055(6) 0.095(8) -0.006(5) 0.021(6) 0.008(5)
C3 0.033(5) 0.069(6) 0.046(5) -0.012(4) -0.002(4) 0.017(4)
C4 0.047(6) 0.067(6) 0.042(5) 0.001(4) 0.004(5) 0.015(5)
C5 0.042(5) 0.041(5) 0.053(5) 0.003(4) 0.009(4) 0.000(4)
C6 0.039(5) 0.098(7) 0.048(5) -0.033(5) 0.011(4) -0.010(5)
C7 0.063(7) 0.132(10) 0.036(5) -0.009(6) 0.001(5) -0.028(7)
C8 0.063(9) 0.181(15) 0.072(9) 0.016(9) 0.004(7) -0.035(9)
C9 0.071(9) 0.29(2) 0.057(9) -0.031(11) 0.014(7) -0.075(14)
C10 0.084(9) 0.222(17) 0.088(10) -0.089(10) 0.043(8) -0.048(11)
C11 0.072(7) 0.118(8) 0.062(6) -0.041(6) 0.014(5) -0.016(6)
C12 0.049(5) 0.046(5) 0.051(5) -0.018(4) 0.011(4) -0.003(4)
C13 0.082(8) 0.055(6) 0.066(6) -0.014(5) -0.002(6) -0.009(6)
C14 0.180(16) 0.043(7) 0.102(9) -0.008(6) 0.030(10) -0.027(9)
C15 0.086(9) 0.109(9) 0.082(8) -0.014(7) 0.014(7) -0.027(8)
C16 0.043(6) 0.086(7) 0.098(8) -0.015(6) 0.008(6) -0.008(5)
C17 0.040(6) 0.082(7) 0.045(5) 0.002(5) 0.004(4) -0.003(5)
C18 0.028(5) 0.057(5) 0.035(5) 0.011(4) 0.001(4) 0.003(4)
C19 0.035(5) 0.076(6) 0.039(5) 0.017(4) -0.002(4) -0.006(5)
C20 0.063(7) 0.083(7) 0.022(4) -0.001(4) 0.015(4) -0.017(6)
C21 0.040(6) 0.077(7) 0.054(6) 0.005(5) 0.022(5) -0.004(5)
C22 0.033(5) 0.068(6) 0.044(5) 0.003(4) 0.007(4) 0.007(4)
C23 0.031(4) 0.049(5) 0.043(4) -0.008(4) 0.000(4) -0.002(4)
C24 0.046(6) 0.068(6) 0.056(6) -0.015(5) 0.011(5) 0.001(5)
C25 0.072(7) 0.087(7) 0.071(7) -0.018(6) 0.031(6) -0.010(6)
C26 0.064(7) 0.085(7) 0.097(8) -0.044(6) 0.026(6) 0.000(6)
C27 0.086(9) 0.055(6) 0.106(9) -0.029(6) -0.004(7) 0.024(6)
C28 0.075(7) 0.050(5) 0.059(5) -0.008(5) 0.022(5) -0.011(5)
C29 0.039(5) 0.058(5) 0.034(4) -0.010(4) 0.006(4) 0.001(4)
C30 0.048(6) 0.058(6) 0.045(5) -0.009(4) -0.002(4) 0.003(5)
C31 0.062(7) 0.084(7) 0.044(5) 0.004(5) 0.004(5) 0.025(6)
C32 0.036(6) 0.129(9) 0.047(6) -0.024(6) 0.001(5) 0.004(7)
C33 0.043(6) 0.096(7) 0.066(6) -0.013(5) 0.007(5) -0.031(6)
C34 0.041(5) 0.071(6) 0.055(5) -0.004(4) 0.000(4) -0.013(5)
C35 0.030(4) 0.048(4) 0.042(4) -0.001(4) 0.004(3) 0.003(4)
C36 0.035(5) 0.054(6) 0.042(5) 0.005(4) 0.019(4) 0.018(4)
C37 0.038(5) 0.049(5) 0.031(4) -0.005(3) 0.007(4) 0.011(4)
C38 0.036(5) 0.031(4) 0.052(5) 0.004(4) 0.001(4) 0.004(4)
C39 0.036(5) 0.039(4) 0.040(4) 0.001(3) 0.010(4) 0.002(4)
C40 0.030(4) 0.070(6) 0.034(4) 0.011(4) -0.002(3) -0.001(4)
C41 0.094(8) 0.070(6) 0.048(5) 0.015(5) 0.011(5) -0.012(6)
C42 0.104(11) 0.120(10) 0.067(7) 0.035(7) 0.009(7) -0.039(8)
C43 0.082(8) 0.184(13) 0.045(6) 0.023(8) 0.021(6) -0.029(9)
C44 0.079(8) 0.135(10) 0.052(6) 0.001(6) 0.022(5) -0.011(7)
C45 0.045(6) 0.083(7) 0.044(5) 0.003(5) 0.013(5) -0.004(5)
C46 0.036(4) 0.068(6) 0.033(4) -0.006(4) 0.007(3) 0.000(4)
C47 0.043(5) 0.081(6) 0.053(5) 0.004(4) -0.011(4) 0.001(5)
C48 0.041(5) 0.120(8) 0.068(6) -0.008(7) -0.009(4) -0.007(7)
C49 0.055(7) 0.099(9) 0.086(8) -0.040(7) 0.016(6) -0.022(7)
C50 0.080(8) 0.062(6) 0.074(7) -0.014(5) 0.026(6) -0.011(6)
C51 0.050(6) 0.056(6) 0.051(5) -0.004(4) 0.001(5) 0.000(5)
C52 0.041(5) 0.035(4) 0.054(5) 0.012(4) 0.006(4) 0.002(4)
C53 0.075(8) 0.033(4) 0.047(5) -0.009(4) 0.008(5) -0.015(5)
C54 0.037(5) 0.063(6) 0.046(5) 0.011(4) -0.007(4) -0.014(5)
C55 0.038(6) 0.055(6) 0.052(6) 0.016(5) 0.015(5) -0.005(5)
C56 0.033(5) 0.055(5) 0.045(5) 0.001(4) 0.009(4) -0.001(4)
C57 0.045(5) 0.079(6) 0.029(4) 0.006(4) -0.005(4) 0.003(5)
C58 0.048(6) 0.074(7) 0.084(7) 0.008(5) -0.017(5) 0.008(5)
C59 0.082(9) 0.101(10) 0.106(10) 0.007(8) -0.033(8) 0.043(8)
C60 0.064(8) 0.185(14) 0.075(8) 0.008(9) -0.003(6) 0.050(10)
C61 0.044(7) 0.147(11) 0.073(7) 0.013(8) 0.007(5) -0.010(8)
C62 0.062(8) 0.101(9) 0.048(6) 0.008(6) 0.004(6) -0.001(7)
C63 0.040(4) 0.061(6) 0.049(5) 0.000(4) -0.002(4) -0.007(4)
C64 0.104(8) 0.092(7) 0.051(6) -0.003(5) 0.020(5) 0.007(6)
C65 0.150(11) 0.124(9) 0.054(6) -0.010(7) 0.035(6) -0.014(10)
C66 0.097(9) 0.110(10) 0.088(9) -0.049(8) 0.007(7) -0.004(8)
C67 0.088(10) 0.068(7) 0.086(8) -0.025(7) -0.023(7) 0.008(6)
C68 0.068(7) 0.072(7) 0.054(6) 0.000(5) -0.003(5) -0.010(6)
C69 0.116(15) 0.118(14) 0.23(2) 0.061(13) 0.085(16) 0.025(12)
C70 0.22(2) 0.082(11) 0.25(2) 0.066(12) 0.167(19) 0.047(12)
C71 0.22(2) 0.136(14) 0.102(12) 0.046(10) 0.059(14) 0.006(17)
C72 0.16(2) 0.105(14) 0.156(16) 0.071(11) 0.092(14) 0.063(13)
C73 0.078(11) 0.135(15) 0.181(18) 0.089(13) 0.026(11) -0.015(12)
C74 0.130(15) 0.070(9) 0.37(3) 0.084(13) 0.131(19) 0.042(11)
C75 0.158(17) 0.202(17) 0.259(19) 0.113(15) 0.016(15) -0.061(14)

loop_
_atom_type_symbol
_atom_type_description
_atom_type_scat_dispersion_real
_atom_type_scat_dispersion_imag
_atom_type_scat_source
C C 0.0033 0.0016 'International Tables Vol C Tables 4.2.6.8 and 6.1.1.4'
H H 0.0000 0.0000 'International Tables Vol C Tables 4.2.6.8 and 6.1.1.4'
B B 0.0013 0.0007 'International Tables Vol C Tables 4.2.6.8 and 6.1.1.4'
N N 0.0061 0.0033 'International Tables Vol C Tables 4.2.6.8 and 6.1.1.4'
Cl Cl 0.1484 0.1585 'International Tables Vol C Tables 4.2.6.8 and 6.1.1.4'
Y Y -2.7962 3.5667 'International Tables Vol C Tables 4.2.6.8 and 6.1.1.4'

loop_
_geom_angle_atom_site_label_1
_geom_angle_atom_site_label_2
_geom_angle_atom_site_label_3
_geom_angle
C20 Y1 C3 120.9(3)
C20 Y1 Cl2 96.4(2)
C3 Y1 Cl2 130.72(19)
C20 Y1 Cl1 130.9(2)
C3 Y1 Cl1 95.03(18)
Cl2 Y1 Cl1 80.45(7)
C20 Y1 C4 147.0(3)
C3 Y1 C4 30.7(2)
Cl2 Y1 C4 101.7(2)
Cl1 Y1 C4 79.63(19)
C20 Y1 C2 93.9(3)
C3 Y1 C2 30.5(2)
Cl2 Y1 C2 130.4(2)
Cl1 Y1 C2 125.4(2)
C4 Y1 C2 53.6(3)
C20 Y1 C19 30.3(2)
C3 Y1 C19 145.8(3)
Cl2 Y1 C19 81.70(19)
Cl1 Y1 C19 102.22(19)
C4 Y1 C19 176.4(3)
C2 Y1 C19 123.3(3)
C20 Y1 C21 30.3(3)
C3 Y1 C21 93.4(3)
Cl2 Y1 C21 126.4(2)
Cl1 Y1 C21 130.9(2)
C4 Y1 C21 123.3(3)
C2 Y1 C21 71.6(3)
C19 Y1 C21 53.2(3)
C20 Y1 C1 85.8(3)
C3 Y1 C1 53.9(2)
Cl2 Y1 C1 103.75(18)
Cl1 Y1 C1 142.88(19)
C4 Y1 C1 63.3(3)
C2 Y1 C1 29.1(2)
C19 Y1 C1 114.9(3)
C21 Y1 C1 76.4(3)
C20 Y1 C22 53.7(2)
C3 Y1 C22 84.5(3)
Cl2 Y1 C22 144.42(18)
Cl1 Y1 C22 103.98(17)
C4 Y1 C22 113.9(3)
C2 Y1 C22 76.1(3)
C19 Y1 C22 62.8(2)
C21 Y1 C22 29.3(2)
C1 Y1 C22 93.6(2)
C20 Y1 C18 52.7(2)
C3 Y1 C18 134.5(2)
Cl2 Y1 C18 92.97(17)
Cl1 Y1 C18 78.43(18)
C4 Y1 C18 151.1(2)
C2 Y1 C18 130.3(3)
C19 Y1 C18 28.5(2)
C21 Y1 C18 61.9(3)
C1 Y1 C18 136.9(3)
C22 Y1 C18 54.8(2)
C20 Y1 C5 135.9(3)
C3 Y1 C5 53.3(3)
Cl2 Y1 C5 77.7(2)
Cl1 Y1 C5 91.67(17)
C4 Y1 C5 29.1(2)
C2 Y1 C5 61.9(3)
C19 Y1 C5 152.8(3)
C21 Y1 C5 130.4(3)
C1 Y1 C5 54.7(2)
C22 Y1 C5 136.4(3)
C18 Y1 C5 167.5(3)
C37 Y2 C54 119.2(3)
C37 Y2 Cl1 95.68(18)
C54 Y2 Cl1 131.50(19)
C37 Y2 Cl2 130.47(16)
C54 Y2 Cl2 97.6(2)
Cl1 Y2 Cl2 80.52(7)
C37 Y2 C53 145.2(3)
C54 Y2 C53 30.7(3)
Cl1 Y2 C53 102.7(2)
Cl2 Y2 C53 82.1(2)
C37 Y2 C38 30.6(2)
C54 Y2 C38 145.2(3)
Cl1 Y2 C38 80.6(2)
Cl2 Y2 C38 101.50(19)
C53 Y2 C38 175.5(3)
C37 Y2 C36 30.7(2)
C54 Y2 C36 92.2(3)
Cl1 Y2 C36 126.3(2)
Cl2 Y2 C36 129.66(19)
C53 Y2 C36 122.2(3)
C38 Y2 C36 53.4(3)
C37 Y2 C55 92.4(3)
C54 Y2 C55 30.1(2)
Cl1 Y2 C55 130.1(2)
Cl2 Y2 C55 127.6(2)
C53 Y2 C55 53.2(3)
C38 Y2 C55 122.3(3)
C36 Y2 C55 71.1(3)
C37 Y2 C35 54.6(2)
C54 Y2 C35 84.0(2)
Cl1 Y2 C35 144.06(16)
Cl2 Y2 C35 102.81(16)
C53 Y2 C35 113.2(3)
C38 Y2 C35 63.6(2)
C36 Y2 C35 29.4(2)
C55 Y2 C35 76.3(2)
C37 Y2 C56 84.2(2)
C54 Y2 C56 53.6(2)
Cl1 Y2 C56 103.20(18)
Cl2 Y2 C56 145.02(18)
C53 Y2 C56 63.0(3)
C38 Y2 C56 113.4(2)
C36 Y2 C56 76.4(2)
C55 Y2 C56 29.1(2)
C35 Y2 C56 94.1(2)
C37 Y2 C52 134.0(2)
C54 Y2 C52 53.8(2)
Cl1 Y2 C52 77.82(18)
Cl2 Y2 C52 93.75(18)
C53 Y2 C52 29.7(2)
C38 Y2 C52 151.0(3)
C36 Y2 C52 130.1(3)
C55 Y2 C52 62.0(3)
C35 Y2 C52 136.5(2)
C56 Y2 C52 54.4(2)
C37 Y2 C39 53.5(2)
C54 Y2 C39 134.9(2)
Cl1 Y2 C39 92.35(17)
Cl2 Y2 C39 77.15(16)
C53 Y2 C39 152.0(3)
C38 Y2 C39 29.3(2)
C36 Y2 C39 61.9(2)
C55 Y2 C39 130.2(3)
C35 Y2 C39 54.8(2)
C56 Y2 C39 136.4(2)
C52 Y2 C39 167.7(2)
Y2 Cl1 Y1 99.54(7)
Y1 Cl2 Y2 99.49(7)
C6 N1 C12 115.8(6)
C6 N1 B1 121.0(7)
C12 N1 B1 123.1(6)
C23 N2 B2 124.6(6)
C23 N2 C29 115.7(5)
B2 N2 C29 119.3(6)
C46 N3 C40 114.5(5)
C46 N3 B3 123.4(6)
C40 N3 B3 122.1(6)
C57 N4 C63 115.0(6)
C57 N4 B4 122.6(6)
C63 N4 B4 122.3(6)
N1 B1 C5 124.3(8)
N1 B1 C1 122.9(7)
C5 B1 C1 112.6(7)
N1 B1 Y1 125.2(5)
C5 B1 Y1 70.3(4)
C1 B1 Y1 69.0(4)
N2 B2 C22 124.0(7)
N2 B2 C18 124.8(7)
C22 B2 C18 111.0(7)
N2 B2 Y1 124.1(5)
C22 B2 Y1 69.1(4)
C18 B2 Y1 70.0(4)
N3 B3 C35 124.1(7)
N3 B3 C39 122.4(7)
C35 B3 C39 113.4(6)
N3 B3 Y2 125.5(5)
C35 B3 Y2 68.8(4)
C39 B3 Y2 70.1(4)
N4 B4 C52 124.1(7)
N4 B4 C56 124.3(7)
C52 B4 C56 111.5(7)
N4 B4 Y2 125.7(5)
C52 B4 Y2 69.6(4)
C56 B4 Y2 69.2(4)
C2 C1 B1 120.5(8)
C2 C1 Y1 74.1(5)
B1 C1 Y1 79.6(4)
C2 C1 H1 119.7
B1 C1 H1 119.7
Y1 C1 H1 117.3
C1 C2 C3 123.6(9)
C1 C2 Y1 76.8(5)
C3 C2 Y1 73.2(5)
C1 C2 H2 118.2
C3 C2 H2 118.2
Y1 C2 H2 123.2
C2 C3 C4 118.7(8)
C2 C3 Y1 76.3(5)
C4 C3 Y1 75.8(5)
C2 C3 H3 120.7
C4 C3 H3 120.7
Y1 C3 H3 118.2
C5 C4 C3 121.6(8)
C5 C4 Y1 78.5(5)
C3 C4 Y1 73.5(5)
C5 C4 H4 119.2
C3 C4 H4 119.2
Y1 C4 H4 119.7
C4 C5 B1 122.5(8)
C4 C5 Y1 72.4(5)
B1 C5 Y1 78.7(5)
C4 C5 H5 118.8
B1 C5 H5 118.8
Y1 C5 H5 121.3
C11 C6 C7 119.4(9)
C11 C6 N1 120.3(9)
C7 C6 N1 120.2(7)
C8 C7 C6 119.7(11)
C8 C7 H7 120.1
C6 C7 H7 120.1
C7 C8 C9 119.3(13)
C7 C8 H8 120.3
C9 C8 H8 120.3
C10 C9 C8 118.7(14)
C10 C9 H9 120.6
C8 C9 H9 120.6
C11 C10 C9 121.9(14)
C11 C10 H10 119.1
C9 C10 H10 119.1
C10 C11 C6 120.9(11)
C10 C11 H11 119.5
C6 C11 H11 119.5
C17 C12 C13 118.3(8)
C17 C12 N1 121.4(8)
C13 C12 N1 120.3(8)
C12 C13 C14 118.9(11)
C12 C13 H13 120.6
C14 C13 H13 120.6
C15 C14 C13 122.5(11)
C15 C14 H14 118.7
C13 C14 H14 118.7
C16 C15 C14 118.6(11)
C16 C15 H15 120.7
C14 C15 H15 120.7
C15 C16 C17 120.6(10)
C15 C16 H16 119.7
C17 C16 H16 119.7
C12 C17 C16 121.1(9)
C12 C17 H17 119.4
C16 C17 H17 119.4
C19 C18 B2 122.7(8)
C19 C18 Y1 73.5(5)
B2 C18 Y1 78.3(4)
C19 C18 H18 118.7
B2 C18 H18 118.7
Y1 C18 H18 120.5
C18 C19 C20 122.4(8)
C18 C19 Y1 78.1(5)
C20 C19 Y1 72.9(5)
C18 C19 H19 118.8
C20 C19 H19 118.8
Y1 C19 H19 121.3
C19 C20 C21 119.5(8)
C19 C20 Y1 76.8(4)
C21 C20 Y1 76.8(5)
C19 C20 H20 120.2
C21 C20 H20 120.2
Y1 C20 H20 116.9
C22 C21 C20 122.3(8)
C22 C21 Y1 76.4(5)
C20 C21 Y1 72.9(5)
C22 C21 H21 118.8
C20 C21 H21 118.8
Y1 C21 H21 123.4
C21 C22 B2 121.6(8)
C21 C22 Y1 74.3(5)
B2 C22 Y1 79.6(4)
C21 C22 H22 119.2
B2 C22 H22 119.2
Y1 C22 H22 117.6
C24 C23 N2 121.8(7)
C24 C23 C28 117.9(7)
N2 C23 C28 120.3(7)
C23 C24 C25 121.5(9)
C23 C24 H24 119.3
C25 C24 H24 119.3
C26 C25 C24 120.8(9)
C26 C25 H25 119.6
C24 C25 H25 119.6
C27 C26 C25 118.6(9)
C27 C26 H26 120.7
C25 C26 H26 120.7
C26 C27 C28 122.4(10)
C26 C27 H27 118.8
C28 C27 H27 118.8
C27 C28 C23 118.8(8)
C27 C28 H28 120.6
C23 C28 H28 120.6
C30 C29 C34 118.4(8)
C30 C29 N2 122.4(7)
C34 C29 N2 119.2(7)
C29 C30 C31 119.3(9)
C29 C30 H30 120.3
C31 C30 H30 120.3
C32 C31 C30 123.2(10)
C32 C31 H31 118.4
C30 C31 H31 118.4
C31 C32 C33 117.0(9)
C31 C32 H32 121.5
C33 C32 H32 121.5
C32 C33 C34 122.0(8)
C32 C33 H33 119.0
C34 C33 H33 119.0
C33 C34 C29 120.1(8)
C33 C34 H34 120.0
C29 C34 H34 120.0
C36 C35 B3 119.8(7)
C36 C35 Y2 73.9(5)
B3 C35 Y2 80.3(4)
C36 C35 H35 120.1
B3 C35 H35 120.1
Y2 C35 H35 116.4
C35 C36 C37 124.2(8)
C35 C36 Y2 76.7(4)
C37 C36 Y2 72.7(4)
C35 C36 H36 117.9
C37 C36 H36 117.9
Y2 C36 H36 124.4
C38 C37 C36 118.1(7)
C38 C37 Y2 76.6(4)
C36 C37 Y2 76.6(4)
C38 C37 H37 120.9
C36 C37 H37 120.9
Y2 C37 H37 116.8
C39 C38 C37 122.0(8)
C39 C38 Y2 78.4(4)
C37 C38 Y2 72.9(4)
C39 C38 H38 119.0
C37 C38 H38 119.0
Y2 C38 H38 120.8
C38 C39 B3 121.7(7)
C38 C39 Y2 72.3(4)
B3 C39 Y2 78.7(4)
C38 C39 H39 119.2
B3 C39 H39 119.2
Y2 C39 H39 120.9
C41 C40 C45 120.0(8)
C41 C40 N3 119.5(7)
C45 C40 N3 120.5(7)
C40 C41 C42 119.4(10)
C40 C41 H41 120.3
C42 C41 H41 120.3
C43 C42 C41 119.8(11)
C43 C42 H42 120.1
C41 C42 H42 120.1
C42 C43 C44 120.5(10)
C42 C43 H43 119.8
C44 C43 H43 119.8
C45 C44 C43 119.4(10)
C45 C44 H44 120.3
C43 C44 H44 120.3
C44 C45 C40 120.9(9)
C44 C45 H45 119.6
C40 C45 H45 119.6
C47 C46 C51 116.9(8)
C47 C46 N3 121.1(7)
C51 C46 N3 121.8(7)
C46 C47 C48 121.7(8)
C46 C47 H47 119.2
C48 C47 H47 119.2
C49 C48 C47 118.8(9)
C49 C48 H48 120.6
C47 C48 H48 120.6
C48 C49 C50 121.4(10)
C48 C49 H49 119.3
C50 C49 H49 119.3
C51 C50 C49 118.9(10)
C51 C50 H50 120.5
C49 C50 H50 120.5
C50 C51 C46 122.2(9)
C50 C51 H51 118.9
C46 C51 H51 118.9
C53 C52 B4 122.6(8)
C53 C52 Y2 72.6(4)
B4 C52 Y2 79.3(4)
C53 C52 H52 118.7
B4 C52 H52 118.7
Y2 C52 H52 120.3
C52 C53 C54 121.3(8)
C52 C53 Y2 77.7(4)
C54 C53 Y2 73.4(4)
C52 C53 H53 119.4
C54 C53 H53 119.4
Y2 C53 H53 120.6
C55 C54 C53 119.0(8)
C55 C54 Y2 77.2(5)
C53 C54 Y2 75.9(4)
C55 C54 H54 120.5
C53 C54 H54 120.5
Y2 C54 H54 117.2
C56 C55 C54 123.4(9)
C56 C55 Y2 76.7(5)
C54 C55 Y2 72.7(5)
C56 C55 H55 118.3
C54 C55 H55 118.3
Y2 C55 H55 123.8
C55 C56 B4 121.6(8)
C55 C56 Y2 74.2(5)
B4 C56 Y2 79.5(4)
C55 C56 H56 119.2
B4 C56 H56 119.2
Y2 C56 H56 117.9
C62 C57 C58 119.6(9)
C62 C57 N4 120.3(9)
C58 C57 N4 120.1(8)
C57 C58 C59 118.4(10)
C57 C58 H58 120.8
C59 C58 H58 120.8
C60 C59 C58 121.5(11)
C60 C59 H59 119.3
C58 C59 H59 119.3
C59 C60 C61 119.4(12)
C59 C60 H60 120.3
C61 C60 H60 120.3
C60 C61 C62 120.5(12)
C60 C61 H61 119.7
C62 C61 H61 119.7
C61 C62 C57 120.6(11)
C61 C62 H62 119.7
C57 C62 H62 119.7
C68 C63 C64 118.7(8)
C68 C63 N4 121.8(7)
C64 C63 N4 119.5(7)
C65 C64 C63 121.0(9)
C65 C64 H64 119.5
C63 C64 H64 119.5
C66 C65 C64 119.7(10)
C66 C65 H65 120.2
C64 C65 H65 120.2
C65 C66 C67 120.4(10)
C65 C66 H66 119.8
C67 C66 H66 119.8
C66 C67 C68 119.5(10)
C66 C67 H67 120.2
C68 C67 H67 120.2
C63 C68 C67 120.7(9)
C63 C68 H68 119.7
C67 C68 H68 119.7
C74 C69 C70 128.5(14)
C74 C69 H69 115.7
C70 C69 H69 115.7
C71 C70 C69 115.1(15)
C71 C70 H70 122.4
C69 C70 H70 122.4
C70 C71 C72 118.4(14)
C70 C71 H71 120.8
C72 C71 H71 120.8
C73 C72 C71 124.6(14)
C73 C72 H72 117.7
C71 C72 H72 117.7
C72 C73 C75 124.5(16)
C72 C73 C74 119.8(12)
C75 C73 C74 115.3(16)
C69 C74 C73 113.2(13)
C69 C74 H74 123.4
C73 C74 H74 123.4
C73 C75 H75A 109.5
C73 C75 H75B 109.5
H75A C75 H75B 109.5
C73 C75 H75C 109.5
H75A C75 H75C 109.5
H75B C75 H75C 109.5

loop_
_geom_bond_atom_site_label_1
_geom_bond_atom_site_label_2
_geom_bond_distance
Y1 C20 2.661(7)
Y1 C3 2.661(8)
Y1 Cl2 2.670(2)
Y1 Cl1 2.673(2)
Y1 C4 2.690(8)
Y1 C2 2.701(9)
Y1 C19 2.709(8)
Y1 C21 2.711(8)
Y1 C1 2.734(8)
Y1 C22 2.737(8)
Y1 C18 2.765(8)
Y1 C5 2.766(8)
Y2 C37 2.646(7)
Y2 C54 2.654(7)
Y2 Cl1 2.667(2)
Y2 Cl2 2.671(2)
Y2 C53 2.686(7)
Y2 C38 2.693(7)
Y2 C36 2.697(8)
Y2 C55 2.711(8)
Y2 C35 2.731(7)
Y2 C56 2.743(7)
Y2 C52 2.751(7)
Y2 C39 2.769(7)
N1 C6 1.426(9)
N1 C12 1.426(9)
N1 B1 1.451(10)
N2 C23 1.405(8)
N2 B2 1.441(9)
N2 C29 1.446(8)
N3 C46 1.424(8)
N3 C40 1.446(8)
N3 B3 1.449(9)
N4 C57 1.427(9)
N4 C63 1.434(8)
N4 B4 1.442(10)
B1 C5 1.511(11)
B1 C1 1.524(11)
B2 C22 1.523(11)
B2 C18 1.546(10)
B3 C35 1.504(10)
B3 C39 1.527(10)
B4 C52 1.515(11)
B4 C56 1.524(11)
C1 C2 1.366(12)
C1 H1 0.9300
C2 C3 1.410(12)
C2 H2 0.9300
C3 C4 1.415(11)
C3 H3 0.9300
C4 C5 1.374(10)
C4 H4 0.9300
C5 H5 0.9300
C6 C11 1.357(11)
C6 C7 1.390(12)
C7 C8 1.389(13)
C7 H7 0.9300
C8 C9 1.401(13)
C8 H8 0.9300
C9 C10 1.358(13)
C9 H9 0.9300
C10 C11 1.350(14)
C10 H10 0.9300
C11 H11 0.9300
C12 C17 1.373(10)
C12 C13 1.376(11)
C13 C14 1.380(15)
C13 H13 0.9300
C14 C15 1.352(16)
C14 H14 0.9300
C15 C16 1.346(11)
C15 H15 0.9300
C16 C17 1.378(11)
C16 H16 0.9300
C17 H17 0.9300
C18 C19 1.348(10)
C18 H18 0.9300
C19 C20 1.402(11)
C19 H19 0.9300
C20 C21 1.405(12)
C20 H20 0.9300
C21 C22 1.380(11)
C21 H21 0.9300
C22 H22 0.9300
C23 C24 1.358(10)
C23 C28 1.419(9)
C24 C25 1.386(11)
C24 H24 0.9300
C25 C26 1.359(10)
C25 H25 0.9300
C26 C27 1.358(11)
C26 H26 0.9300
C27 C28 1.378(13)
C27 H27 0.9300
C28 H28 0.9300
C29 C30 1.361(10)
C29 C34 1.385(9)
C30 C31 1.381(12)
C30 H30 0.9300
C31 C32 1.350(11)
C31 H31 0.9300
C32 C33 1.357(11)
C32 H32 0.9300
C33 C34 1.374(11)
C33 H33 0.9300
C34 H34 0.9300
C35 C36 1.379(10)
C35 H35 0.9300
C36 C37 1.414(11)
C36 H36 0.9300
C37 C38 1.409(11)
C37 H37 0.9300
C38 C39 1.382(10)
C38 H38 0.9300
C39 H39 0.9300
C40 C41 1.362(10)
C40 C45 1.369(11)
C41 C42 1.390(13)
C41 H41 0.9300
C42 C43 1.363(14)
C42 H42 0.9300
C43 C44 1.371(11)
C43 H43 0.9300
C44 C45 1.361(10)
C44 H44 0.9300
C45 H45 0.9300
C46 C47 1.368(9)
C46 C51 1.376(10)
C47 C48 1.393(11)
C47 H47 0.9300
C48 C49 1.338(10)
C48 H48 0.9300
C49 C50 1.368(13)
C49 H49 0.9300
C50 C51 1.362(12)
C50 H50 0.9300
C51 H51 0.9300
C52 C53 1.394(11)
C52 H52 0.9300
C53 C54 1.414(12)
C53 H53 0.9300
C54 C55 1.393(11)
C54 H54 0.9300
C55 C56 1.371(10)
C55 H55 0.9300
C56 H56 0.9300
C57 C62 1.364(12)
C57 C58 1.377(10)
C58 C59 1.381(14)
C58 H58 0.9300
C59 C60 1.351(16)
C59 H59 0.9300
C60 C61 1.353(14)
C60 H60 0.9300
C61 C62 1.361(14)
C61 H61 0.9300
C62 H62 0.9300
C63 C68 1.358(9)
C63 C64 1.375(10)
C64 C65 1.375(12)
C64 H64 0.9300
C65 C66 1.355(11)
C65 H65 0.9300
C66 C67 1.363(14)
C66 H66 0.9300
C67 C68 1.390(12)
C67 H67 0.9300
C68 H68 0.9300
C69 C74 1.369(14)
C69 C70 1.414(15)
C69 H69 0.9300
C70 C71 1.376(15)
C70 H70 0.9300
C71 C72 1.391(14)
C71 H71 0.9300
C72 C73 1.356(14)
C72 H72 0.9300
C73 C75 1.400(14)
C73 C74 1.425(14)
C74 H74 0.9300
C75 H75A 0.9600
C75 H75B 0.9600
C75 H75C 0.9600

loop_
_geom_torsion_atom_site_label_1
_geom_torsion_atom_site_label_2
_geom_torsion_atom_site_label_3
_geom_torsion_atom_site_label_4
_geom_torsion
C37 Y2 Cl1 Y1 130.00(16)
C54 Y2 Cl1 Y1 -92.0(3)
Cl2 Y2 Cl1 Y1 -0.15(9)
C53 Y2 Cl1 Y1 -79.8(2)
C38 Y2 Cl1 Y1 103.31(19)
C36 Y2 Cl1 Y1 132.7(2)
C55 Y2 Cl1 Y1 -132.0(3)
C35 Y2 Cl1 Y1 98.6(3)
C56 Y2 Cl1 Y1 -144.65(17)
C52 Y2 Cl1 Y1 -96.11(19)
C39 Y2 Cl1 Y1 76.41(16)
C20 Y1 Cl1 Y2 -90.0(3)
C3 Y1 Cl1 Y2 130.63(19)
Cl2 Y1 Cl1 Y2 0.15(9)
C4 Y1 Cl1 Y2 104.0(2)
C2 Y1 Cl1 Y2 133.5(3)
C19 Y1 Cl1 Y2 -79.12(19)
C21 Y1 Cl1 Y2 -130.5(3)
C1 Y1 Cl1 Y2 100.3(3)
C22 Y1 Cl1 Y2 -143.76(18)
C18 Y1 Cl1 Y2 -94.91(17)
C5 Y1 Cl1 Y2 77.3(2)
C20 Y1 Cl2 Y2 130.37(19)
C3 Y1 Cl2 Y2 -88.6(2)
Cl1 Y1 Cl2 Y2 -0.15(9)
C4 Y1 Cl2 Y2 -77.37(19)
C2 Y1 Cl2 Y2 -129.1(3)
C19 Y1 Cl2 Y2 103.8(2)
C21 Y1 Cl2 Y2 134.4(3)
C1 Y1 Cl2 Y2 -142.5(2)
C22 Y1 Cl2 Y2 100.6(3)
C18 Y1 Cl2 Y2 77.59(18)
C5 Y1 Cl2 Y2 -93.99(18)
C37 Y2 Cl2 Y1 -89.2(2)
C54 Y2 Cl2 Y1 131.10(19)
Cl1 Y2 Cl2 Y1 0.15(9)
C53 Y2 Cl2 Y1 104.5(2)
C38 Y2 Cl2 Y1 -78.1(2)
C36 Y2 Cl2 Y1 -129.7(3)
C55 Y2 Cl2 Y1 134.2(3)
C35 Y2 Cl2 Y1 -143.35(16)
C56 Y2 Cl2 Y1 99.7(3)
C52 Y2 Cl2 Y1 77.13(18)
C39 Y2 Cl2 Y1 -94.48(18)
C6 N1 B1 C5 -171.4(8)
C12 N1 B1 C5 3.3(12)
C6 N1 B1 C1 3.9(11)
C12 N1 B1 C1 178.6(7)
C6 N1 B1 Y1 -82.4(8)
C12 N1 B1 Y1 92.4(8)
C20 Y1 B1 N1 61.9(7)
C3 Y1 B1 N1 179.4(8)
Cl2 Y1 B1 N1 -31.3(6)
Cl1 Y1 B1 N1 -101.5(6)
C4 Y1 B1 N1 -146.4(8)
C2 Y1 B1 N1 145.5(8)
C19 Y1 B1 N1 38.0(8)
C21 Y1 B1 N1 93.3(7)
C1 Y1 B1 N1 116.2(9)
C22 Y1 B1 N1 117.8(6)
C18 Y1 B1 N1 37.4(11)
C5 Y1 B1 N1 -118.8(9)
C20 Y1 B1 C5 -179.3(5)
C3 Y1 B1 C5 -61.8(5)
Cl2 Y1 B1 C5 87.4(5)
Cl1 Y1 B1 C5 17.3(6)
C4 Y1 B1 C5 -27.6(5)
C2 Y1 B1 C5 -95.7(6)
C19 Y1 B1 C5 156.8(5)
C21 Y1 B1 C5 -147.9(5)
C1 Y1 B1 C5 -125.0(7)
C22 Y1 B1 C5 -123.5(5)
C18 Y1 B1 C5 156.2(6)
C20 Y1 B1 C1 -54.3(5)
C3 Y1 B1 C1 63.2(5)
Cl2 Y1 B1 C1 -147.5(5)
Cl1 Y1 B1 C1 142.3(4)
C4 Y1 B1 C1 97.4(5)
C2 Y1 B1 C1 29.3(5)
C19 Y1 B1 C1 -78.2(6)
C21 Y1 B1 C1 -22.9(5)
C22 Y1 B1 C1 1.6(6)
C18 Y1 B1 C1 -78.8(8)
C5 Y1 B1 C1 125.0(7)
C23 N2 B2 C22 179.5(7)
C29 N2 B2 C22 7.3(10)
C23 N2 B2 C18 5.0(11)
C29 N2 B2 C18 -167.2(7)
C23 N2 B2 Y1 93.1(7)
C29 N2 B2 Y1 -79.1(7)
C20 Y1 B2 N2 -179.8(7)
C3 Y1 B2 N2 61.8(6)
Cl2 Y1 B2 N2 -99.9(6)
Cl1 Y1 B2 N2 -30.5(6)
C4 Y1 B2 N2 37.4(7)
C2 Y1 B2 N2 93.2(7)
C19 Y1 B2 N2 -146.2(7)
C21 Y1 B2 N2 146.6(8)
C1 Y1 B2 N2 116.5(6)
C22 Y1 B2 N2 117.6(8)
C18 Y1 B2 N2 -119.1(8)
C5 Y1 B2 N2 37.0(9)
C20 Y1 B2 C22 62.6(5)
C3 Y1 B2 C22 -55.8(5)
Cl2 Y1 B2 C22 142.5(4)
Cl1 Y1 B2 C22 -148.1(4)
C4 Y1 B2 C22 -80.2(5)
C2 Y1 B2 C22 -24.5(5)
C19 Y1 B2 C22 96.2(5)
C21 Y1 B2 C22 28.9(4)
C1 Y1 B2 C22 -1.1(6)
C18 Y1 B2 C22 123.2(6)
C5 Y1 B2 C22 -80.6(7)
C20 Y1 B2 C18 -60.7(5)
C3 Y1 B2 C18 -179.0(4)
Cl2 Y1 B2 C18 19.3(5)
Cl1 Y1 B2 C18 88.6(4)
C4 Y1 B2 C18 156.6(4)
C2 Y1 B2 C18 -147.7(5)
C19 Y1 B2 C18 -27.1(4)
C21 Y1 B2 C18 -94.3(5)
C1 Y1 B2 C18 -124.3(5)
C22 Y1 B2 C18 -123.2(6)
C5 Y1 B2 C18 156.2(5)
C46 N3 B3 C35 7.7(11)
C40 N3 B3 C35 -173.9(7)
C46 N3 B3 C39 -166.7(7)
C40 N3 B3 C39 11.7(10)
C46 N3 B3 Y2 -79.2(8)
C40 N3 B3 Y2 99.2(7)
C37 Y2 B3 N3 -178.3(7)
C54 Y2 B3 N3 65.5(7)
Cl1 Y2 B3 N3 -98.8(6)
Cl2 Y2 B3 N3 -29.2(6)
C53 Y2 B3 N3 41.1(8)
C38 Y2 B3 N3 -144.3(8)
C36 Y2 B3 N3 147.8(8)
C55 Y2 B3 N3 96.6(6)
C35 Y2 B3 N3 117.5(8)
C56 Y2 B3 N3 120.4(6)
C52 Y2 B3 N3 40.9(10)
C39 Y2 B3 N3 -116.2(8)
C37 Y2 B3 C35 64.2(4)
C54 Y2 B3 C35 -52.0(5)
Cl1 Y2 B3 C35 143.7(4)
Cl2 Y2 B3 C35 -146.7(4)
C53 Y2 B3 C35 -76.4(5)
C38 Y2 B3 C35 98.2(5)
C36 Y2 B3 C35 30.3(4)
C55 Y2 B3 C35 -20.9(5)
C56 Y2 B3 C35 2.9(5)
C52 Y2 B3 C35 -76.6(7)
C39 Y2 B3 C35 126.3(6)
C37 Y2 B3 C39 -62.2(4)
C54 Y2 B3 C39 -178.3(4)
Cl1 Y2 B3 C39 17.4(5)
Cl2 Y2 B3 C39 86.9(4)
C53 Y2 B3 C39 157.3(4)
C38 Y2 B3 C39 -28.1(4)
C36 Y2 B3 C39 -96.1(5)
C55 Y2 B3 C39 -147.2(4)
C35 Y2 B3 C39 -126.3(6)
C56 Y2 B3 C39 -123.4(4)
C52 Y2 B3 C39 157.0(5)
C57 N4 B4 C52 8.8(11)
C63 N4 B4 C52 -169.8(7)
C57 N4 B4 C56 -175.2(7)
C63 N4 B4 C56 6.2(11)
C57 N4 B4 Y2 97.0(8)
C63 N4 B4 Y2 -81.6(8)
C37 Y2 B4 N4 63.4(7)
C54 Y2 B4 N4 179.8(8)
Cl1 Y2 B4 N4 -29.5(6)
Cl2 Y2 B4 N4 -98.4(6)
C53 Y2 B4 N4 -146.1(8)
C38 Y2 B4 N4 39.1(8)
C36 Y2 B4 N4 94.9(7)
C55 Y2 B4 N4 146.7(8)
C35 Y2 B4 N4 119.0(6)
C56 Y2 B4 N4 118.0(9)
C52 Y2 B4 N4 -118.0(9)
C39 Y2 B4 N4 38.1(10)
C37 Y2 B4 C52 -178.6(5)
C54 Y2 B4 C52 -62.2(5)
Cl1 Y2 B4 C52 88.5(4)
Cl2 Y2 B4 C52 19.6(5)
C53 Y2 B4 C52 -28.1(5)
C38 Y2 B4 C52 157.1(4)
C36 Y2 B4 C52 -147.1(5)
C55 Y2 B4 C52 -95.3(5)
C35 Y2 B4 C52 -123.0(5)
C56 Y2 B4 C52 -124.0(7)
C39 Y2 B4 C52 156.1(5)
C37 Y2 B4 C56 -54.6(5)
C54 Y2 B4 C56 61.8(5)
Cl1 Y2 B4 C56 -147.5(5)
Cl2 Y2 B4 C56 143.6(4)
C53 Y2 B4 C56 95.9(5)
C38 Y2 B4 C56 -78.9(5)
C36 Y2 B4 C56 -23.0(5)
C55 Y2 B4 C56 28.7(4)
C35 Y2 B4 C56 1.0(6)
C52 Y2 B4 C56 124.0(7)
C39 Y2 B4 C56 -79.9(7)
N1 B1 C1 C2 176.4(8)
C5 B1 C1 C2 -7.8(12)
Y1 B1 C1 C2 -64.4(7)
N1 B1 C1 Y1 -119.2(7)
C5 B1 C1 Y1 56.7(6)
C20 Y1 C1 C2 -105.8(6)
C3 Y1 C1 C2 28.0(5)
Cl2 Y1 C1 C2 158.7(5)
Cl1 Y1 C1 C2 66.4(7)
C4 Y1 C1 C2 62.4(6)
C19 Y1 C1 C2 -114.2(6)
C21 Y1 C1 C2 -76.5(6)
C22 Y1 C1 C2 -52.6(6)
C18 Y1 C1 C2 -91.4(6)
C5 Y1 C1 C2 95.0(6)
C20 Y1 C1 B1 128.1(5)
C3 Y1 C1 B1 -98.1(6)
Cl2 Y1 C1 B1 32.6(5)
Cl1 Y1 C1 B1 -59.7(6)
C4 Y1 C1 B1 -63.7(5)
C2 Y1 C1 B1 -126.1(8)
C19 Y1 C1 B1 119.7(5)
C21 Y1 C1 B1 157.3(5)
C22 Y1 C1 B1 -178.7(5)
C18 Y1 C1 B1 142.4(5)
C5 Y1 C1 B1 -31.1(5)
B1 C1 C2 C3 8.1(13)
Y1 C1 C2 C3 -59.2(8)
B1 C1 C2 Y1 67.3(7)
C20 Y1 C2 C1 74.1(6)
C3 Y1 C2 C1 -131.6(9)
Cl2 Y1 C2 C1 -27.6(7)
Cl1 Y1 C2 C1 -137.3(5)
C4 Y1 C2 C1 -100.3(6)
C19 Y1 C2 C1 81.8(6)
C21 Y1 C2 C1 95.1(6)
C22 Y1 C2 C1 125.3(6)
C18 Y1 C2 C1 116.5(6)
C5 Y1 C2 C1 -67.1(6)
C20 Y1 C2 C3 -154.2(5)
Cl2 Y1 C2 C3 104.1(5)
Cl1 Y1 C2 C3 -5.6(6)
C4 Y1 C2 C3 31.4(5)
C19 Y1 C2 C3 -146.6(5)
C21 Y1 C2 C3 -133.3(6)
C1 Y1 C2 C3 131.6(9)
C22 Y1 C2 C3 -103.1(6)
C18 Y1 C2 C3 -111.9(5)
C5 Y1 C2 C3 64.6(5)
C1 C2 C3 C4 -4.2(13)
Y1 C2 C3 C4 -65.1(7)
C1 C2 C3 Y1 60.9(8)
C20 Y1 C3 C2 30.4(6)
Cl2 Y1 C3 C2 -102.9(5)
Cl1 Y1 C3 C2 175.4(5)
C4 Y1 C3 C2 -124.8(8)
C19 Y1 C3 C2 54.9(7)
C21 Y1 C3 C2 43.8(6)
C1 Y1 C3 C2 -26.7(5)
C22 Y1 C3 C2 71.8(5)
C18 Y1 C3 C2 96.7(6)
C5 Y1 C3 C2 -96.3(6)
C20 Y1 C3 C4 155.2(5)
Cl2 Y1 C3 C4 21.9(6)
Cl1 Y1 C3 C4 -59.8(5)
C2 Y1 C3 C4 124.8(8)
C19 Y1 C3 C4 179.7(5)
C21 Y1 C3 C4 168.6(5)
C1 Y1 C3 C4 98.1(5)
C22 Y1 C3 C4 -163.4(5)
C18 Y1 C3 C4 -138.5(5)
C5 Y1 C3 C4 28.5(4)
C2 C3 C4 C5 0.6(12)
Y1 C3 C4 C5 -64.8(7)
C2 C3 C4 Y1 65.4(7)
C20 Y1 C4 C5 86.7(7)
C3 Y1 C4 C5 128.2(8)
Cl2 Y1 C4 C5 -35.0(5)
Cl1 Y1 C4 C5 -112.9(5)
C2 Y1 C4 C5 97.0(6)
C19 Y1 C4 C5 126(4)
C21 Y1 C4 C5 114.5(5)
C1 Y1 C4 C5 64.6(5)
C22 Y1 C4 C5 146.3(5)
C18 Y1 C4 C5 -154.0(6)
C20 Y1 C4 C3 -41.4(8)
Cl2 Y1 C4 C3 -163.2(4)
Cl1 Y1 C4 C3 118.9(5)
C2 Y1 C4 C3 -31.2(5)
C19 Y1 C4 C3 -2(4)
C21 Y1 C4 C3 -13.7(6)
C1 Y1 C4 C3 -63.6(5)
C22 Y1 C4 C3 18.1(6)
C18 Y1 C4 C3 77.8(7)
C5 Y1 C4 C3 -128.2(8)
C3 C4 C5 B1 -1.2(13)
Y1 C4 C5 B1 -63.5(7)
C3 C4 C5 Y1 62.3(7)
N1 B1 C5 C4 -179.8(7)
C1 B1 C5 C4 4.5(12)
Y1 B1 C5 C4 60.4(7)
N1 B1 C5 Y1 119.8(7)
C1 B1 C5 Y1 -55.9(6)
C20 Y1 C5 C4 -128.7(5)
C3 Y1 C5 C4 -30.0(5)
Cl2 Y1 C5 C4 144.9(5)
Cl1 Y1 C5 C4 65.0(5)
C2 Y1 C5 C4 -64.9(5)
C19 Y1 C5 C4 -173.6(6)
C21 Y1 C5 C4 -87.4(6)
C1 Y1 C5 C4 -98.2(6)
C22 Y1 C5 C4 -47.4(6)
C18 Y1 C5 C4 102.5(12)
C20 Y1 C5 B1 0.9(7)
C3 Y1 C5 B1 99.7(6)
Cl2 Y1 C5 B1 -85.5(5)
Cl1 Y1 C5 B1 -165.3(5)
C4 Y1 C5 B1 129.7(8)
C2 Y1 C5 B1 64.8(5)
C19 Y1 C5 B1 -44.0(8)
C21 Y1 C5 B1 42.3(6)
C1 Y1 C5 B1 31.5(5)
C22 Y1 C5 B1 82.3(6)
C18 Y1 C5 B1 -127.8(11)
C12 N1 C6 C11 76.9(9)
B1 N1 C6 C11 -108.0(9)
C12 N1 C6 C7 -104.7(9)
B1 N1 C6 C7 70.4(10)
C11 C6 C7 C8 0.5(14)
N1 C6 C7 C8 -177.9(8)
C6 C7 C8 C9 0.6(16)
C7 C8 C9 C10 -2(2)
C8 C9 C10 C11 2(2)
C9 C10 C11 C6 -0.9(19)
C7 C6 C11 C10 -0.4(14)
N1 C6 C11 C10 178.0(9)
C6 N1 C12 C17 47.5(10)
B1 N1 C12 C17 -127.5(8)
C6 N1 C12 C13 -132.4(8)
B1 N1 C12 C13 52.6(10)
C17 C12 C13 C14 1.6(13)
N1 C12 C13 C14 -178.5(8)
C12 C13 C14 C15 0.0(17)
C13 C14 C15 C16 -0.6(18)
C14 C15 C16 C17 -0.3(16)
C13 C12 C17 C16 -2.5(12)
N1 C12 C17 C16 177.6(7)
C15 C16 C17 C12 1.9(14)
N2 B2 C18 C19 179.7(7)
C22 B2 C18 C19 4.6(11)
Y1 B2 C18 C19 61.4(7)
N2 B2 C18 Y1 118.3(7)
C22 B2 C18 Y1 -56.9(6)
C20 Y1 C18 C19 -29.2(5)
C3 Y1 C18 C19 -128.2(5)
Cl2 Y1 C18 C19 66.5(5)
Cl1 Y1 C18 C19 146.1(5)
C4 Y1 C18 C19 -172.6(5)
C2 Y1 C18 C19 -86.9(6)
C21 Y1 C18 C19 -63.8(5)
C1 Y1 C18 C19 -47.3(6)
C22 Y1 C18 C19 -97.4(6)
C5 Y1 C18 C19 107.7(12)
C20 Y1 C18 B2 100.3(5)
C3 Y1 C18 B2 1.3(6)
Cl2 Y1 C18 B2 -164.0(4)
Cl1 Y1 C18 B2 -84.3(4)
C4 Y1 C18 B2 -43.0(8)
C2 Y1 C18 B2 42.6(6)
C19 Y1 C18 B2 129.5(8)
C21 Y1 C18 B2 65.8(5)
C1 Y1 C18 B2 82.2(5)
C22 Y1 C18 B2 32.2(4)
C5 Y1 C18 B2 -122.7(11)
B2 C18 C19 C20 -3.1(13)
Y1 C18 C19 C20 60.7(7)
B2 C18 C19 Y1 -63.8(7)
C20 Y1 C19 C18 129.6(8)
C3 Y1 C19 C18 84.5(7)
Cl2 Y1 C19 C18 -112.3(5)
Cl1 Y1 C19 C18 -34.0(5)
C4 Y1 C19 C18 87(4)
C2 Y1 C19 C18 114.3(5)
C21 Y1 C19 C18 98.5(6)
C1 Y1 C19 C18 146.4(5)
C22 Y1 C19 C18 65.6(5)
C5 Y1 C19 C18 -153.1(6)
C3 Y1 C19 C20 -45.0(8)
Cl2 Y1 C19 C20 118.2(5)
Cl1 Y1 C19 C20 -163.6(5)
C4 Y1 C19 C20 -43(4)
C2 Y1 C19 C20 -15.3(7)
C21 Y1 C19 C20 -31.1(5)
C1 Y1 C19 C20 16.8(6)
C22 Y1 C19 C20 -64.0(5)
C18 Y1 C19 C20 -129.6(8)
C5 Y1 C19 C20 77.3(8)
C18 C19 C20 C21 3.1(13)
Y1 C19 C20 C21 66.3(7)
C18 C19 C20 Y1 -63.2(8)
C3 Y1 C20 C19 152.4(5)
Cl2 Y1 C20 C19 -61.4(5)
Cl1 Y1 C20 C19 21.5(6)
C4 Y1 C20 C19 175.5(5)
C2 Y1 C20 C19 167.3(5)
C21 Y1 C20 C19 125.1(8)
C1 Y1 C20 C19 -164.8(5)
C22 Y1 C20 C19 97.6(6)
C18 Y1 C20 C19 27.5(5)
C5 Y1 C20 C19 -140.2(5)
C3 Y1 C20 C21 27.3(6)
Cl2 Y1 C20 C21 173.6(5)
Cl1 Y1 C20 C21 -103.6(6)
C4 Y1 C20 C21 50.4(8)
C2 Y1 C20 C21 42.2(6)
C19 Y1 C20 C21 -125.1(8)
C1 Y1 C20 C21 70.2(6)
C22 Y1 C20 C21 -27.5(5)
C18 Y1 C20 C21 -97.6(6)
C5 Y1 C20 C21 94.7(6)
C19 C20 C21 C22 -5.5(13)
Y1 C20 C21 C22 60.8(8)
C19 C20 C21 Y1 -66.3(7)
C20 Y1 C21 C22 -130.6(8)
C3 Y1 C21 C22 72.6(5)
Cl2 Y1 C21 C22 -138.6(5)
Cl1 Y1 C21 C22 -27.0(7)
C4 Y1 C21 C22 79.5(6)
C2 Y1 C21 C22 94.3(6)
C19 Y1 C21 C22 -99.6(6)
C1 Y1 C21 C22 124.2(6)
C18 Y1 C21 C22 -67.3(5)
C5 Y1 C21 C22 115.1(5)
C3 Y1 C21 C20 -156.8(5)
Cl2 Y1 C21 C20 -8.0(6)
Cl1 Y1 C21 C20 103.6(5)
C4 Y1 C21 C20 -149.9(5)
C2 Y1 C21 C20 -135.1(6)
C19 Y1 C21 C20 31.0(5)
C1 Y1 C21 C20 -105.2(6)
C22 Y1 C21 C20 130.6(8)
C18 Y1 C21 C20 63.3(5)
C5 Y1 C21 C20 -114.3(6)
C20 C21 C22 B2 7.7(13)
Y1 C21 C22 B2 66.8(7)
C20 C21 C22 Y1 -59.2(8)
N2 B2 C22 C21 178.1(7)
C18 B2 C22 C21 -6.8(11)
Y1 B2 C22 C21 -64.1(7)
N2 B2 C22 Y1 -117.8(7)
C18 B2 C22 Y1 57.4(5)
C20 Y1 C22 C21 28.4(5)
C3 Y1 C22 C21 -106.9(6)
Cl2 Y1 C22 C21 66.2(6)
Cl1 Y1 C22 C21 159.3(5)
C4 Y1 C22 C21 -116.1(6)
C2 Y1 C22 C21 -77.1(6)
C19 Y1 C22 C21 62.5(5)
C1 Y1 C22 C21 -53.7(6)
C18 Y1 C22 C21 94.7(6)
C5 Y1 C22 C21 -93.0(6)
C20 Y1 C22 B2 -98.8(5)
C3 Y1 C22 B2 125.9(5)
Cl2 Y1 C22 B2 -61.0(5)
Cl1 Y1 C22 B2 32.1(4)
C4 Y1 C22 B2 116.7(5)
C2 Y1 C22 B2 155.6(5)
C19 Y1 C22 B2 -64.7(5)
C21 Y1 C22 B2 -127.2(8)
C1 Y1 C22 B2 179.1(5)
C18 Y1 C22 B2 -32.6(4)
C5 Y1 C22 B2 139.8(4)
B2 N2 C23 C24 -128.5(8)
C29 N2 C23 C24 44.0(10)
B2 N2 C23 C28 50.3(10)
C29 N2 C23 C28 -137.3(7)
N2 C23 C24 C25 177.4(7)
C28 C23 C24 C25 -1.4(12)
C23 C24 C25 C26 0.4(15)
C24 C25 C26 C27 0.1(15)
C25 C26 C27 C28 0.4(16)
C26 C27 C28 C23 -1.4(15)
C24 C23 C28 C27 1.8(12)
N2 C23 C28 C27 -177.0(8)
C23 N2 C29 C30 -104.6(8)
B2 N2 C29 C30 68.3(9)
C23 N2 C29 C34 74.8(8)
B2 N2 C29 C34 -112.3(7)
C34 C29 C30 C31 1.7(12)
N2 C29 C30 C31 -178.8(7)
C29 C30 C31 C32 -3.1(14)
C30 C31 C32 C33 2.6(14)
C31 C32 C33 C34 -0.8(13)
C32 C33 C34 C29 -0.5(13)
C30 C29 C34 C33 0.0(11)
N2 C29 C34 C33 -179.5(7)
N3 B3 C35 C36 175.7(7)
C39 B3 C35 C36 -9.4(10)
Y2 B3 C35 C36 -65.0(6)
N3 B3 C35 Y2 -119.3(7)
C39 B3 C35 Y2 55.6(6)
C37 Y2 C35 C36 27.3(5)
C54 Y2 C35 C36 -105.3(5)
Cl1 Y2 C35 C36 66.8(6)
Cl2 Y2 C35 C36 158.3(5)
C53 Y2 C35 C36 -114.9(5)
C38 Y2 C35 C36 61.6(5)
C55 Y2 C35 C36 -75.7(5)
C56 Y2 C35 C36 -52.5(5)
C52 Y2 C35 C36 -92.0(6)
C39 Y2 C35 C36 94.3(5)
C37 Y2 C35 B3 -97.7(5)
C54 Y2 C35 B3 129.7(5)
Cl1 Y2 C35 B3 -58.3(5)
Cl2 Y2 C35 B3 33.2(4)
C53 Y2 C35 B3 120.1(4)
C38 Y2 C35 B3 -63.4(4)
C36 Y2 C35 B3 -125.0(7)
C55 Y2 C35 B3 159.2(5)
C56 Y2 C35 B3 -177.6(4)
C52 Y2 C35 B3 142.9(4)
C39 Y2 C35 B3 -30.7(4)
B3 C35 C36 C37 10.5(12)
Y2 C35 C36 C37 -57.9(7)
B3 C35 C36 Y2 68.4(6)
C37 Y2 C36 C35 -132.8(7)
C54 Y2 C36 C35 73.8(5)
Cl1 Y2 C36 C35 -138.0(4)
Cl2 Y2 C36 C35 -28.0(6)
C53 Y2 C36 C35 80.3(5)
C38 Y2 C36 C35 -100.9(5)
C55 Y2 C36 C35 95.6(5)
C56 Y2 C36 C35 125.4(5)
C52 Y2 C36 C35 116.0(5)
C39 Y2 C36 C35 -67.6(5)
C54 Y2 C36 C37 -153.5(5)
Cl1 Y2 C36 C37 -5.3(5)
Cl2 Y2 C36 C37 104.8(5)
C53 Y2 C36 C37 -147.0(4)
C38 Y2 C36 C37 31.8(4)
C55 Y2 C36 C37 -131.6(5)
C35 Y2 C36 C37 132.8(7)
C56 Y2 C36 C37 -101.8(5)
C52 Y2 C36 C37 -111.2(5)
C39 Y2 C36 C37 65.2(5)
C35 C36 C37 C38 -6.8(12)
Y2 C36 C37 C38 -66.6(6)
C35 C36 C37 Y2 59.7(7)
C54 Y2 C37 C38 154.5(5)
Cl1 Y2 C37 C38 -60.6(5)
Cl2 Y2 C37 C38 21.8(6)
C53 Y2 C37 C38 177.5(6)
C36 Y2 C37 C38 123.7(7)
C55 Y2 C37 C38 168.7(5)
C35 Y2 C37 C38 97.4(5)
C56 Y2 C37 C38 -163.3(5)
C52 Y2 C37 C38 -139.1(5)
C39 Y2 C37 C38 28.2(5)
C54 Y2 C37 C36 30.8(5)
Cl1 Y2 C37 C36 175.7(4)
Cl2 Y2 C37 C36 -101.9(5)
C53 Y2 C37 C36 53.8(7)
C38 Y2 C37 C36 -123.7(7)
C55 Y2 C37 C36 45.0(5)
C35 Y2 C37 C36 -26.3(4)
C56 Y2 C37 C36 73.0(5)
C52 Y2 C37 C36 97.2(5)
C39 Y2 C37 C36 -95.5(5)
C36 C37 C38 C39 2.8(11)
Y2 C37 C38 C39 -63.8(7)
C36 C37 C38 Y2 66.6(6)
C37 Y2 C38 C39 129.1(8)
C54 Y2 C38 C39 87.8(7)
Cl1 Y2 C38 C39 -112.4(5)
Cl2 Y2 C38 C39 -34.2(5)
C53 Y2 C38 C39 110(4)
C36 Y2 C38 C39 97.1(6)
C55 Y2 C38 C39 115.7(5)
C35 Y2 C38 C39 64.5(5)
C56 Y2 C38 C39 147.2(5)
C52 Y2 C38 C39 -154.5(5)
C54 Y2 C38 C37 -41.2(7)
Cl1 Y2 C38 C37 118.5(5)
Cl2 Y2 C38 C37 -163.2(4)
C53 Y2 C38 C37 -19(4)
C36 Y2 C38 C37 -31.9(5)
C55 Y2 C38 C37 -13.4(6)
C35 Y2 C38 C37 -64.5(5)
C56 Y2 C38 C37 18.2(5)
C52 Y2 C38 C37 76.4(7)
C39 Y2 C38 C37 -129.1(8)
C37 C38 C39 B3 -2.9(11)
Y2 C38 C39 B3 -64.0(7)
C37 C38 C39 Y2 61.1(6)
N3 B3 C39 C38 -179.1(7)
C35 B3 C39 C38 5.9(10)
Y2 B3 C39 C38 60.8(6)
N3 B3 C39 Y2 120.1(7)
C35 B3 C39 Y2 -54.9(5)
C37 Y2 C39 C38 -29.4(5)
C54 Y2 C39 C38 -126.4(6)
Cl1 Y2 C39 C38 65.9(5)
Cl2 Y2 C39 C38 145.6(5)
C53 Y2 C39 C38 -171.0(7)
C36 Y2 C39 C38 -64.6(5)
C55 Y2 C39 C38 -85.6(6)
C35 Y2 C39 C38 -98.3(6)
C56 Y2 C39 C38 -46.1(7)
C52 Y2 C39 C38 102.6(12)
C37 Y2 C39 B3 99.3(5)
C54 Y2 C39 B3 2.3(6)
Cl1 Y2 C39 B3 -165.4(4)
Cl2 Y2 C39 B3 -85.7(4)
C53 Y2 C39 B3 -42.3(8)
C38 Y2 C39 B3 128.7(7)
C36 Y2 C39 B3 64.1(4)
C55 Y2 C39 B3 43.1(5)
C35 Y2 C39 B3 30.4(4)
C56 Y2 C39 B3 82.6(5)
C52 Y2 C39 B3 -128.7(11)
C46 N3 C40 C41 -128.9(8)
B3 N3 C40 C41 52.6(10)
C46 N3 C40 C45 52.2(9)
B3 N3 C40 C45 -126.3(8)
C45 C40 C41 C42 2.2(14)
N3 C40 C41 C42 -176.7(8)
C40 C41 C42 C43 -1.1(16)
C41 C42 C43 C44 -1.1(17)
C42 C43 C44 C45 2.1(17)
C43 C44 C45 C40 -1.0(15)
C41 C40 C45 C44 -1.2(13)
N3 C40 C45 C44 177.7(8)
C40 N3 C46 C47 59.5(9)
B3 N3 C46 C47 -122.1(8)
C40 N3 C46 C51 -124.5(7)
B3 N3 C46 C51 54.0(10)
C51 C46 C47 C48 2.0(12)
N3 C46 C47 C48 178.2(7)
C46 C47 C48 C49 -1.7(13)
C47 C48 C49 C50 0.6(15)
C48 C49 C50 C51 0.1(16)
C49 C50 C51 C46 0.2(14)
C47 C46 C51 C50 -1.3(12)
N3 C46 C51 C50 -177.4(7)
N4 B4 C52 C53 -178.8(7)
C56 B4 C52 C53 4.7(10)
Y2 B4 C52 C53 61.2(7)
N4 B4 C52 Y2 120.0(7)
C56 B4 C52 Y2 -56.4(6)
C37 Y2 C52 C53 -127.5(6)
C54 Y2 C52 C53 -29.8(5)
Cl1 Y2 C52 C53 146.4(6)
Cl2 Y2 C52 C53 66.9(5)
C38 Y2 C52 C53 -171.0(6)
C36 Y2 C52 C53 -86.1(6)
C55 Y2 C52 C53 -64.1(6)
C35 Y2 C52 C53 -46.1(7)
C56 Y2 C52 C53 -97.4(6)
C39 Y2 C52 C53 108.8(12)
C37 Y2 C52 B4 1.9(6)
C54 Y2 C52 B4 99.6(5)
Cl1 Y2 C52 B4 -84.2(4)
Cl2 Y2 C52 B4 -163.7(4)
C53 Y2 C52 B4 129.4(8)
C38 Y2 C52 B4 -41.6(8)
C36 Y2 C52 B4 43.3(6)
C55 Y2 C52 B4 65.2(5)
C35 Y2 C52 B4 83.2(5)
C56 Y2 C52 B4 32.0(4)
C39 Y2 C52 B4 -121.9(11)
B4 C52 C53 C54 -2.8(12)
Y2 C52 C53 C54 61.7(7)
B4 C52 C53 Y2 -64.4(7)
C37 Y2 C53 C52 86.4(7)
C54 Y2 C53 C52 128.3(8)
Cl1 Y2 C53 C52 -33.7(6)
Cl2 Y2 C53 C52 -112.1(5)
C38 Y2 C53 C52 103(4)
C36 Y2 C53 C52 115.5(6)
C55 Y2 C53 C52 97.3(6)
C35 Y2 C53 C52 147.3(5)
C56 Y2 C53 C52 64.8(5)
C39 Y2 C53 C52 -154.5(5)
C37 Y2 C53 C54 -41.9(8)
Cl1 Y2 C53 C54 -162.0(5)
Cl2 Y2 C53 C54 119.7(5)
C38 Y2 C53 C54 -25(4)
C36 Y2 C53 C54 -12.8(6)
C55 Y2 C53 C54 -31.0(5)
C35 Y2 C53 C54 19.0(6)
C56 Y2 C53 C54 -63.5(5)
C52 Y2 C53 C54 -128.3(8)
C39 Y2 C53 C54 77.2(8)
C52 C53 C54 C55 2.6(12)
Y2 C53 C54 C55 66.5(7)
C52 C53 C54 Y2 -63.8(7)
C37 Y2 C54 C55 29.4(6)
Cl1 Y2 C54 C55 -100.9(5)
Cl2 Y2 C54 C55 175.0(5)
C53 Y2 C54 C55 -124.7(8)
C38 Y2 C54 C55 52.0(7)
C36 Y2 C54 C55 44.5(6)
C35 Y2 C54 C55 72.9(5)
C56 Y2 C54 C55 -26.8(5)
C52 Y2 C54 C55 -95.9(6)
C39 Y2 C54 C55 95.6(6)
C37 Y2 C54 C53 154.1(5)
Cl1 Y2 C54 C53 23.8(6)
Cl2 Y2 C54 C53 -60.3(5)
C38 Y2 C54 C53 176.7(5)
C36 Y2 C54 C53 169.2(5)
C55 Y2 C54 C53 124.7(8)
C35 Y2 C54 C53 -162.5(5)
C56 Y2 C54 C53 97.9(6)
C52 Y2 C54 C53 28.8(5)
C39 Y2 C54 C53 -139.7(5)
C53 C54 C55 C56 -5.4(12)
Y2 C54 C55 C56 60.4(8)
C53 C54 C55 Y2 -65.8(7)
C37 Y2 C55 C56 73.6(5)
C54 Y2 C55 C56 -131.8(8)
Cl1 Y2 C55 C56 -25.9(6)
Cl2 Y2 C55 C56 -138.0(4)
C53 Y2 C55 C56 -100.2(6)
C38 Y2 C55 C56 80.3(6)
C36 Y2 C55 C56 96.0(6)
C35 Y2 C55 C56 126.2(5)
C52 Y2 C55 C56 -66.4(5)
C39 Y2 C55 C56 115.6(5)
C37 Y2 C55 C54 -154.6(5)
Cl1 Y2 C55 C54 105.9(5)
Cl2 Y2 C55 C54 -6.2(6)
C53 Y2 C55 C54 31.6(5)
C38 Y2 C55 C54 -147.9(5)
C36 Y2 C55 C54 -132.2(6)
C35 Y2 C55 C54 -102.0(5)
C56 Y2 C55 C54 131.8(8)
C52 Y2 C55 C54 65.4(5)
C39 Y2 C55 C54 -112.6(5)
C54 C55 C56 B4 8.0(12)
Y2 C55 C56 B4 66.5(7)
C54 C55 C56 Y2 -58.5(7)
N4 B4 C56 C55 176.4(7)
C52 B4 C56 C55 -7.2(11)
Y2 B4 C56 C55 -63.8(7)
N4 B4 C56 Y2 -119.8(7)
C52 B4 C56 Y2 56.6(5)
C37 Y2 C56 C55 -105.6(5)
C54 Y2 C56 C55 27.7(5)
Cl1 Y2 C56 C55 159.9(5)
Cl2 Y2 C56 C55 67.6(6)
C53 Y2 C56 C55 62.2(5)
C38 Y2 C56 C55 -114.7(5)
C36 Y2 C56 C55 -75.4(6)
C35 Y2 C56 C55 -51.8(5)
C52 Y2 C56 C55 95.7(6)
C39 Y2 C56 C55 -92.2(6)
C37 Y2 C56 B4 127.0(5)
C54 Y2 C56 B4 -99.7(5)
Cl1 Y2 C56 B4 32.5(5)
Cl2 Y2 C56 B4 -59.8(6)
C53 Y2 C56 B4 -65.2(5)
C38 Y2 C56 B4 117.8(5)
C36 Y2 C56 B4 157.1(5)
C55 Y2 C56 B4 -127.4(8)
C35 Y2 C56 B4 -179.2(5)
C52 Y2 C56 B4 -31.7(4)
C39 Y2 C56 B4 140.4(4)
C63 N4 C57 C62 51.3(10)
B4 N4 C57 C62 -127.4(8)
C63 N4 C57 C58 -129.2(8)
B4 N4 C57 C58 52.1(10)
C62 C57 C58 C59 2.6(14)
N4 C57 C58 C59 -176.9(9)
C57 C58 C59 C60 -1.9(18)
C58 C59 C60 C61 0(2)
C59 C60 C61 C62 0.6(18)
C60 C61 C62 C57 0.1(16)
C58 C57 C62 C61 -1.7(13)
N4 C57 C62 C61 177.8(8)
C57 N4 C63 C68 -122.4(8)
B4 N4 C63 C68 56.3(10)
C57 N4 C63 C64 57.8(10)
B4 N4 C63 C64 -123.5(8)
C68 C63 C64 C65 -1.3(14)
N4 C63 C64 C65 178.5(9)
C63 C64 C65 C66 -1.0(17)
C64 C65 C66 C67 2.7(19)
C65 C66 C67 C68 -2.1(18)
C64 C63 C68 C67 1.9(13)
N4 C63 C68 C67 -177.9(8)
C66 C67 C68 C63 -0.2(16)
C74 C69 C70 C71 -5(3)
C69 C70 C71 C72 0(2)
C70 C71 C72 C73 6(3)
C71 C72 C73 C75 -178.9(15)
C71 C72 C73 C74 -7(3)
C70 C69 C74 C73 4(3)
C72 C73 C74 C69 2(2)
C75 C73 C74 C69 174.7(14)
